data_4313860
loop_
_publ_author_name
'Louis S. Hegedus'
'Michael J. Sundermann'
'Peter K. Dorhout'

_publ_section_title
;
 Synthesis, Complexation, and Coordination Oligomerization of
 1,8-Pyrazine-Capped 5,12-Dioxocyclams
;
_journal_name_full 'Inorganic Chemistry'
_journal_page_first 4346
_journal_page_last 4354
_journal_paper_doi 10.1021/ic030090j
_journal_volume 42
_journal_year 2003
_chemical_formula_sum 'C32 H50 Cu N6 O10 Rh'
_chemical_formula_weight 845.23
_chemical_name_common 'Bis Copper Bis Rhodium'
_space_group_IT_number 2
_symmetry_cell_setting triclinic
_symmetry_space_group_name_Hall '-P 1'
_symmetry_space_group_name_H-M 'P -1'
_atom_sites_solution_hydrogens geom
_atom_sites_solution_primary direct
_atom_sites_solution_secondary difmap
_audit_creation_method SHELXL-97
_cell_angle_alpha 96.406(6)
_cell_angle_beta 93.866(6)
_cell_angle_gamma 104.369(6)
_cell_formula_units_Z 2
_cell_length_a 9.533(3)
_cell_length_b 14.048(5)
_cell_length_c 14.153(5)
_cell_measurement_reflns_used 5223
_cell_measurement_temperature 183(2)
_cell_measurement_theta_max 23.27
_cell_measurement_theta_min 3.10
_cell_volume 1815.7(11)
_computing_cell_refinement 'Bruker SMART'
_computing_data_collection 'Bruker SMART'
_computing_data_reduction 'Bruker SHELXTL'
_computing_molecular_graphics 'Bruker SHELXTL'
_computing_publication_material 'Bruker SHELXTL'
_computing_structure_refinement 'SHELXL-97 (Sheldrick, 1997)'
_computing_structure_solution 'SHELXS-97 (Sheldrick, 1990)'
_diffrn_ambient_temperature 183(2)
_diffrn_measured_fraction_theta_full 0.995
_diffrn_measured_fraction_theta_max 0.995
_diffrn_measurement_device_type 'CCD area detector'
_diffrn_measurement_method 'phi and omega scans'
_diffrn_radiation_monochromator graphite
_diffrn_radiation_source 'fine-focus sealed tube'
_diffrn_radiation_type MoK\a
_diffrn_radiation_wavelength 0.71073
_diffrn_reflns_av_R_equivalents 0.0547
_diffrn_reflns_av_sigmaI/netI 0.0754
_diffrn_reflns_limit_h_max 10
_diffrn_reflns_limit_h_min -10
_diffrn_reflns_limit_k_max 15
_diffrn_reflns_limit_k_min -15
_diffrn_reflns_limit_l_max 15
_diffrn_reflns_limit_l_min -15
_diffrn_reflns_number 11570
_diffrn_reflns_theta_full 23.27
_diffrn_reflns_theta_max 23.27
_diffrn_reflns_theta_min 3.10
_exptl_absorpt_coefficient_mu 1.103
_exptl_absorpt_correction_type SADABS
_exptl_crystal_colour green/brown
_exptl_crystal_density_diffrn 1.546
_exptl_crystal_density_method 'not measured'
_exptl_crystal_description plates
_exptl_crystal_F_000 876
_exptl_crystal_size_max 0.15
_exptl_crystal_size_mid 0.20
_exptl_crystal_size_min 0.38
_refine_diff_density_max 0.607
_refine_diff_density_min -0.890
_refine_diff_density_rms 0.097
_refine_ls_extinction_coef 0.0042(7)
_refine_ls_extinction_expression Fc^*^=kFc[1+0.001xFc^2^\l^3^/sin(2\q)]^-1/4^
_refine_ls_extinction_method SHELXL
_refine_ls_goodness_of_fit_ref 0.967
_refine_ls_hydrogen_treatment mixed
_refine_ls_matrix_type full
_refine_ls_number_parameters 452
_refine_ls_number_reflns 5223
_refine_ls_number_restraints 0
_refine_ls_restrained_S_all 0.967
_refine_ls_R_factor_all 0.0744
_refine_ls_R_factor_gt 0.0467
_refine_ls_shift/su_max 0.003
_refine_ls_shift/su_mean 0.000
_refine_ls_structure_factor_coef Fsqd
_refine_ls_weighting_details 'calc w=1/[\s^2^(Fo^2^)+(0.0701P)^2^+0.0000P] where P=(Fo^2^+2Fc^2^)/3'
_refine_ls_weighting_scheme calc
_refine_ls_wR_factor_gt 0.1132
_refine_ls_wR_factor_ref 0.1238
_reflns_number_gt 3754
_reflns_number_total 5223
_reflns_threshold_expression >2sigma(I)
_cod_data_source_file ic030090j_1.cif
_cod_data_source_block complex8
_cod_depositor_comments
;
The following automatic conversions were performed:

'_symmetry_cell_setting' value 'Triclinic' changed to 'triclinic'
according to the built-in table from CIF Core dictionary named
'cif_core.dic' version 2.4.1 from 2010-06-29.

Automatic conversion script
Id: cif_fix_values 1646 2011-03-28 12:23:43Z adriana 
;
_cod_original_cell_volume 1815.7(10)
_cod_database_code 4313860

loop_
_symmetry_equiv_pos_as_xyz
'x, y, z'
'-x, -y, -z'

loop_
_atom_site_label
_atom_site_type_symbol
_atom_site_fract_x
_atom_site_fract_y
_atom_site_fract_z
_atom_site_U_iso_or_equiv
_atom_site_adp_type
_atom_site_occupancy
_atom_site_symmetry_multiplicity
_atom_site_calc_flag
_atom_site_refinement_flags
_atom_site_disorder_assembly
_atom_site_disorder_group
C1 C -0.0011(8) 0.7636(5) 0.3101(4) 0.0513(18) Uani 1 1 d . . .
H1A H 0.0048 0.8320 0.2987 0.077 Uiso 1 1 calc R . .
H1B H -0.0845 0.7186 0.2703 0.077 Uiso 1 1 calc R . .
H1C H 0.0885 0.7461 0.2938 0.077 Uiso 1 1 calc R . .
C2 C -0.1705(6) 0.5879(5) 0.3841(5) 0.0456(16) Uani 1 1 d . . .
H2A H -0.1703 0.5835 0.3145 0.068 Uiso 1 1 calc R . .
H2B H -0.2524 0.6134 0.4037 0.068 Uiso 1 1 calc R . .
H2C H -0.1802 0.5219 0.4035 0.068 Uiso 1 1 calc R . .
C3 C -0.0288(6) 0.6575(4) 0.4314(4) 0.0350(14) Uani 1 1 d . . .
C4 C 0.1019(6) 0.6201(4) 0.3994(4) 0.0335(14) Uani 1 1 d . . .
C5 C 0.3605(6) 0.6542(4) 0.3926(4) 0.0391(15) Uani 1 1 d . . .
C6 C 0.3537(8) 0.6546(5) 0.2831(4) 0.058(2) Uani 1 1 d . . .
H6A H 0.2716 0.6011 0.2519 0.088 Uiso 1 1 calc R . .
H6B H 0.4445 0.6447 0.2602 0.088 Uiso 1 1 calc R . .
H6C H 0.3407 0.7184 0.2678 0.088 Uiso 1 1 calc R . .
C7 C 0.3765(7) 0.5529(4) 0.4142(5) 0.0499(18) Uani 1 1 d . . .
H7A H 0.2884 0.5016 0.3878 0.075 Uiso 1 1 calc R . .
H7B H 0.3904 0.5534 0.4835 0.075 Uiso 1 1 calc R . .
H7C H 0.4608 0.5388 0.3851 0.075 Uiso 1 1 calc R . .
C8 C 0.4913(6) 0.7409(4) 0.4305(4) 0.0334(14) Uani 1 1 d . . .
H8A H 0.5815 0.7205 0.4185 0.040 Uiso 1 1 calc R . .
H8B H 0.4891 0.7968 0.3942 0.040 Uiso 1 1 calc R . .
C9 C 0.5891(6) 0.8794(4) 0.5551(4) 0.0352(14) Uani 1 1 d . . .
H9A H 0.6550 0.9074 0.5121 0.042 Uiso 1 1 calc R . .
C10 C 0.5737(6) 0.9379(4) 0.6474(4) 0.0403(15) Uani 1 1 d . . .
C11 C 0.7023(7) 1.0307(5) 0.6614(6) 0.064(2) Uani 1 1 d . . .
H11A H 0.7936 1.0109 0.6577 0.096 Uiso 1 1 calc R . .
H11B H 0.7035 1.0686 0.7241 0.096 Uiso 1 1 calc R . .
H11C H 0.6920 1.0720 0.6112 0.096 Uiso 1 1 calc R . .
C12 C 0.4277(6) 0.9687(4) 0.6539(4) 0.0357(14) Uani 1 1 d . . .
C13 C 0.1661(6) 0.9230(4) 0.6539(4) 0.0354(14) Uani 1 1 d . . .
C14 C 0.1721(7) 0.9470(5) 0.7609(4) 0.0520(18) Uani 1 1 d . . .
H14A H 0.2547 1.0041 0.7835 0.078 Uiso 1 1 calc R . .
H14B H 0.1839 0.8897 0.7912 0.078 Uiso 1 1 calc R . .
H14C H 0.0816 0.9629 0.7776 0.078 Uiso 1 1 calc R . .
C15 C 0.1367(7) 1.0092(4) 0.6064(5) 0.0486(17) Uani 1 1 d . . .
H15A H 0.2147 1.0693 0.6285 0.073 Uiso 1 1 calc R . .
H15B H 0.0433 1.0202 0.6232 0.073 Uiso 1 1 calc R . .
H15C H 0.1331 0.9937 0.5369 0.073 Uiso 1 1 calc R . .
C16 C 0.0387(6) 0.8323(4) 0.6148(4) 0.0343(14) Uani 1 1 d . . .
H16A H -0.0397 0.8293 0.6576 0.041 Uiso 1 1 calc R . .
H16B H -0.0003 0.8428 0.5513 0.041 Uiso 1 1 calc R . .
C17 C -0.0395(6) 0.6599(4) 0.5396(4) 0.0375(15) Uani 1 1 d . . .
H17A H -0.1162 0.6152 0.5640 0.045 Uiso 1 1 calc R . .
C18 C 0.0852(6) 0.6961(4) 0.6987(4) 0.0349(14) Uani 1 1 d . . .
H18A H 0.0022 0.6375 0.6989 0.042 Uiso 1 1 calc R . .
H18B H 0.0772 0.7474 0.7505 0.042 Uiso 1 1 calc R . .
C19 C 0.5525(6) 0.7085(4) 0.5936(4) 0.0346(14) Uani 1 1 d . . .
H19A H 0.6504 0.7437 0.6251 0.042 Uiso 1 1 calc R . .
H19B H 0.5620 0.6496 0.5516 0.042 Uiso 1 1 calc R . .
C20 C 0.2265(6) 0.6667(4) 0.7194(4) 0.0269(13) Uani 1 1 d . . .
C21 C 0.2638(6) 0.6255(4) 0.7980(4) 0.0328(14) Uani 1 1 d . . .
H21A H 0.1960 0.6094 0.8436 0.039 Uiso 1 1 calc R . .
C22 C 0.4532(6) 0.6748(4) 0.6691(4) 0.0315(14) Uani 1 1 d . . .
C23 C 0.4892(6) 0.6325(4) 0.7475(4) 0.0334(14) Uani 1 1 d . . .
H23A H 0.5828 0.6207 0.7566 0.040 Uiso 1 1 calc R . .
C24 C 0.6034(6) 0.6756(4) 1.0980(4) 0.0384(15) Uani 1 1 d . . .
C25 C 0.6620(7) 0.7761(5) 1.1532(5) 0.0552(19) Uani 1 1 d . . .
H25A H 0.7061 0.7702 1.2161 0.083 Uiso 1 1 calc R . .
H25B H 0.5827 0.8084 1.1612 0.083 Uiso 1 1 calc R . .
H25C H 0.7357 0.8160 1.1185 0.083 Uiso 1 1 calc R . .
C26 C 0.2459(6) 0.4839(4) 1.0658(4) 0.0316(14) Uani 1 1 d . . .
C27 C 0.0998(6) 0.4711(5) 1.1022(4) 0.0452(16) Uani 1 1 d . . .
H27A H 0.0987 0.4396 1.1607 0.068 Uiso 1 1 calc R . .
H27B H 0.0252 0.4292 1.0537 0.068 Uiso 1 1 calc R . .
H27C H 0.0798 0.5361 1.1162 0.068 Uiso 1 1 calc R . .
C28 C 0.5749(10) 0.9154(6) 0.8164(5) 0.081(3) Uani 1 1 d . . .
H28A H 0.5847 0.8667 0.8592 0.122 Uiso 1 1 calc R . .
H28B H 0.4796 0.9295 0.8200 0.122 Uiso 1 1 calc R . .
H28C H 0.6517 0.9767 0.8356 0.122 Uiso 1 1 calc R . .
C29 C 1.001(2) 0.159(2) -0.0009(15) 0.219(11) Uani 1 1 d . . .
C30 C 0.676(2) 0.1577(15) -0.0091(12) 0.217(10) Uani 1 1 d . . .
H30A H 0.5808 0.1474 -0.0452 0.326 Uiso 1 1 calc R . .
H30B H 0.6736 0.1890 0.0560 0.326 Uiso 1 1 calc R . .
H30C H 0.6985 0.0936 -0.0066 0.326 Uiso 1 1 calc R . .
C31 C 0.782(2) 0.2188(12) -0.0539(15) 0.186(9) Uani 1 1 d . . .
H31A H 0.7682 0.2860 -0.0561 0.223 Uiso 1 1 calc R . .
H31B H 0.7964 0.1886 -0.1180 0.223 Uiso 1 1 calc R . .
C32 C 1.1243(14) 0.1816(12) 0.0700(12) 0.175(7) Uani 1 1 d . . .
H32A H 1.1162 0.2345 0.1191 0.263 Uiso 1 1 calc R . .
H32B H 1.2141 0.2034 0.0396 0.263 Uiso 1 1 calc R . .
H32C H 1.1266 0.1221 0.0996 0.263 Uiso 1 1 calc R . .
Cu2 Cu 0.27695(7) 0.77222(5) 0.54845(5) 0.0287(2) Uani 1 1 d . . .
N1 N 0.2336(5) 0.6790(3) 0.4314(3) 0.0334(11) Uani 1 1 d . . .
N2 N 0.4971(5) 0.7758(3) 0.5336(3) 0.0309(11) Uani 1 1 d . . .
N3 N 0.3036(5) 0.8993(3) 0.6256(3) 0.0323(11) Uani 1 1 d . . .
N4 N 0.0750(5) 0.7350(3) 0.6051(3) 0.0299(11) Uani 1 1 d . . .
N5 N 0.3224(5) 0.6881(3) 0.6568(3) 0.0267(10) Uani 1 1 d . . .
N6 N 0.3930(5) 0.6082(3) 0.8104(3) 0.0319(11) Uani 1 1 d . . .
O1 O -0.0184(4) 0.7551(3) 0.4074(3) 0.0395(10) Uani 1 1 d . . .
O2 O 0.0753(4) 0.5410(3) 0.3445(3) 0.0440(11) Uani 1 1 d . . .
O3 O 0.5876(5) 0.8765(3) 0.7203(3) 0.0526(12) Uani 1 1 d . . .
O4 O 0.4377(4) 1.0549(3) 0.6902(3) 0.0467(11) Uani 1 1 d . . .
O5 O 0.3824(4) 0.3986(3) 0.8623(3) 0.0375(10) Uani 1 1 d . . .
O6 O 0.2668(4) 0.5250(3) 0.9911(2) 0.0323(9) Uani 1 1 d . . .
O7 O 0.5426(4) 0.6718(3) 1.0158(3) 0.0379(10) Uani 1 1 d . . .
O8 O 0.6604(4) 0.5477(3) 0.8882(2) 0.0338(9) Uani 1 1 d . . .
O9 O 0.957(2) 0.1181(18) -0.0784(11) 0.315(11) Uani 1 1 d . . .
O10 O 0.9100(13) 0.2146(6) 0.0311(8) 0.150(3) Uani 1 1 d . . .
Rh1 Rh 0.46082(5) 0.53762(3) 0.93495(3) 0.02773(18) Uani 1 1 d . . .

loop_
_atom_site_aniso_label
_atom_site_aniso_U_11
_atom_site_aniso_U_22
_atom_site_aniso_U_33
_atom_site_aniso_U_23
_atom_site_aniso_U_13
_atom_site_aniso_U_12
C1 0.067(5) 0.047(4) 0.039(4) 0.008(3) -0.007(3) 0.015(4)
C2 0.028(3) 0.049(4) 0.051(4) -0.006(3) -0.006(3) 0.002(3)
C3 0.030(3) 0.037(3) 0.036(3) 0.002(3) -0.001(3) 0.007(3)
C4 0.039(4) 0.033(3) 0.028(3) 0.006(3) 0.002(3) 0.008(3)
C5 0.041(4) 0.043(4) 0.034(3) 0.000(3) 0.009(3) 0.011(3)
C6 0.055(5) 0.072(5) 0.037(4) -0.008(3) 0.019(3) -0.004(4)
C7 0.042(4) 0.040(4) 0.075(5) 0.010(3) 0.021(4) 0.017(3)
C8 0.030(3) 0.036(3) 0.037(3) 0.013(3) 0.011(3) 0.008(3)
C9 0.027(3) 0.039(4) 0.038(4) 0.011(3) 0.013(3) 0.000(3)
C10 0.036(4) 0.035(4) 0.042(4) 0.004(3) -0.008(3) -0.002(3)
C11 0.035(4) 0.060(5) 0.084(6) -0.003(4) -0.003(4) -0.007(4)
C12 0.040(4) 0.037(4) 0.030(3) 0.005(3) 0.000(3) 0.012(3)
C13 0.036(4) 0.032(3) 0.036(3) 0.003(3) 0.005(3) 0.006(3)
C14 0.055(4) 0.052(4) 0.040(4) -0.003(3) 0.014(3) -0.003(3)
C15 0.039(4) 0.038(4) 0.072(5) 0.005(3) 0.010(3) 0.016(3)
C16 0.029(3) 0.036(3) 0.037(3) -0.003(3) 0.000(3) 0.011(3)
C17 0.023(3) 0.041(4) 0.040(4) 0.003(3) 0.004(3) -0.007(3)
C18 0.029(3) 0.042(4) 0.033(3) 0.007(3) 0.007(3) 0.007(3)
C19 0.028(3) 0.043(4) 0.040(4) 0.015(3) 0.010(3) 0.015(3)
C20 0.024(3) 0.023(3) 0.031(3) 0.003(2) 0.000(2) 0.003(2)
C21 0.027(3) 0.044(4) 0.027(3) 0.006(3) 0.008(3) 0.006(3)
C22 0.032(3) 0.033(3) 0.030(3) 0.006(3) 0.002(3) 0.009(3)
C23 0.027(3) 0.044(4) 0.031(3) 0.008(3) 0.001(3) 0.012(3)
C24 0.037(4) 0.034(4) 0.039(4) -0.007(3) 0.008(3) 0.003(3)
C25 0.046(4) 0.052(4) 0.057(5) -0.006(3) 0.000(3) 0.000(3)
C26 0.026(3) 0.045(4) 0.022(3) -0.002(3) 0.001(3) 0.008(3)
C27 0.029(3) 0.074(5) 0.032(3) 0.008(3) 0.005(3) 0.012(3)
C28 0.110(7) 0.109(7) 0.035(4) 0.005(4) -0.006(4) 0.053(6)
C29 0.121(16) 0.40(4) 0.135(17) 0.02(2) 0.042(14) 0.055(19)
C30 0.29(3) 0.25(2) 0.132(15) -0.052(15) -0.054(16) 0.16(2)
C31 0.23(2) 0.116(12) 0.181(19) -0.009(11) -0.034(16) 0.013(13)
C32 0.092(10) 0.256(18) 0.218(17) 0.133(15) 0.059(11) 0.062(11)
Cu2 0.0238(4) 0.0305(4) 0.0314(4) 0.0050(3) 0.0023(3) 0.0061(3)
N1 0.028(3) 0.040(3) 0.032(3) 0.003(2) 0.003(2) 0.010(2)
N2 0.027(3) 0.033(3) 0.036(3) 0.013(2) 0.009(2) 0.009(2)
N3 0.024(3) 0.034(3) 0.036(3) 0.005(2) 0.003(2) 0.004(2)
N4 0.026(3) 0.031(3) 0.032(3) 0.005(2) 0.003(2) 0.005(2)
N5 0.021(3) 0.029(3) 0.033(3) 0.009(2) 0.010(2) 0.007(2)
N6 0.029(3) 0.041(3) 0.027(3) 0.010(2) 0.004(2) 0.009(2)
O1 0.040(2) 0.039(2) 0.038(2) 0.0010(19) -0.0024(19) 0.011(2)
O2 0.048(3) 0.033(2) 0.045(3) -0.005(2) 0.006(2) 0.003(2)
O3 0.050(3) 0.064(3) 0.042(3) 0.008(2) -0.008(2) 0.015(2)
O4 0.042(3) 0.036(3) 0.053(3) -0.007(2) 0.003(2) 0.001(2)
O5 0.032(2) 0.045(3) 0.029(2) -0.0036(19) -0.0022(18) 0.004(2)
O6 0.028(2) 0.051(3) 0.022(2) 0.0066(18) 0.0048(17) 0.0165(19)
O7 0.044(3) 0.032(2) 0.035(2) 0.0047(18) 0.006(2) 0.0056(19)
O8 0.028(2) 0.050(2) 0.025(2) 0.0121(18) 0.0045(17) 0.0088(19)
O9 0.264(19) 0.50(3) 0.163(13) -0.043(17) 0.045(13) 0.095(18)
O10 0.135(8) 0.131(7) 0.168(9) -0.009(6) -0.003(7) 0.023(6)
Rh1 0.0244(3) 0.0387(3) 0.0199(3) 0.00541(19) 0.00084(18) 0.0074(2)

loop_
_atom_type_symbol
_atom_type_description
_atom_type_scat_dispersion_real
_atom_type_scat_dispersion_imag
_atom_type_scat_source
C C 0.0033 0.0016 'International Tables Vol C Tables 4.2.6.8 and 6.1.1.4'
H H 0.0000 0.0000 'International Tables Vol C Tables 4.2.6.8 and 6.1.1.4'
N N 0.0061 0.0033 'International Tables Vol C Tables 4.2.6.8 and 6.1.1.4'
O O 0.0106 0.0060 'International Tables Vol C Tables 4.2.6.8 and 6.1.1.4'
Cu Cu 0.3201 1.2651 'International Tables Vol C Tables 4.2.6.8 and 6.1.1.4'
Rh Rh -1.1178 0.9187 'International Tables Vol C Tables 4.2.6.8 and 6.1.1.4'

loop_
_geom_angle_atom_site_label_1
_geom_angle_atom_site_label_2
_geom_angle_atom_site_label_3
_geom_angle
_geom_angle_site_symmetry_1
_geom_angle_site_symmetry_3
_geom_angle_publ_flag
O1 C3 C2 109.5(5) . . ?
O1 C3 C17 108.4(4) . . ?
C2 C3 C17 105.6(5) . . ?
O1 C3 C4 110.5(5) . . ?
C2 C3 C4 110.3(5) . . ?
C17 C3 C4 112.3(5) . . ?
O2 C4 N1 126.6(6) . . ?
O2 C4 C3 117.6(5) . . ?
N1 C4 C3 115.8(5) . . ?
N1 C5 C8 106.3(4) . . ?
N1 C5 C7 112.6(5) . . ?
C8 C5 C7 114.6(5) . . ?
N1 C5 C6 111.4(5) . . ?
C8 C5 C6 103.3(5) . . ?
C7 C5 C6 108.3(5) . . ?
N2 C8 C5 114.2(4) . . ?
N2 C9 C10 117.4(4) . . ?
O3 C10 C9 105.9(5) . . ?
O3 C10 C11 110.1(5) . . ?
C9 C10 C11 106.0(5) . . ?
O3 C10 C12 108.7(5) . . ?
C9 C10 C12 116.1(5) . . ?
C11 C10 C12 109.9(5) . . ?
O4 C12 N3 125.7(6) . . ?
O4 C12 C10 116.3(5) . . ?
N3 C12 C10 117.9(5) . . ?
N3 C13 C14 111.0(5) . . ?
N3 C13 C15 111.5(5) . . ?
C14 C13 C15 109.5(5) . . ?
N3 C13 C16 107.4(4) . . ?
C14 C13 C16 111.5(5) . . ?
C15 C13 C16 105.8(5) . . ?
N4 C16 C13 115.6(4) . . ?
N4 C17 C3 117.7(4) . . ?
N4 C18 C20 113.1(4) . . ?
N2 C19 C22 112.4(4) . . ?
N5 C20 C21 118.7(5) . . ?
N5 C20 C18 115.1(5) . . ?
C21 C20 C18 126.1(5) . . ?
N6 C21 C20 120.4(5) . . ?
N5 C22 C23 118.9(5) . . ?
N5 C22 C19 115.4(5) . . ?
C23 C22 C19 125.7(5) . . ?
N6 C23 C22 120.1(5) . . ?
O7 C24 O5 125.5(5) . 2_667 ?
O7 C24 C25 116.5(6) . . ?
O5 C24 C25 118.0(6) 2_667 . ?
O6 C26 O8 124.8(5) . 2_667 ?
O6 C26 C27 117.7(5) . . ?
O8 C26 C27 117.5(5) 2_667 . ?
O9 C29 O10 110(2) . . ?
O9 C29 C32 143(3) . . ?
O10 C29 C32 107(2) . . ?
C30 C31 O10 90.7(16) . . ?
N3 Cu2 N1 155.92(19) . . ?
N3 Cu2 N4 84.75(18) . . ?
N1 Cu2 N4 99.85(18) . . ?
N3 Cu2 N2 99.21(18) . . ?
N1 Cu2 N2 85.70(18) . . ?
N4 Cu2 N2 157.23(17) . . ?
N3 Cu2 N5 99.27(18) . . ?
N1 Cu2 N5 104.81(18) . . ?
N4 Cu2 N5 78.71(16) . . ?
N2 Cu2 N5 78.52(16) . . ?
C4 N1 C5 118.0(5) . . ?
C4 N1 Cu2 124.9(4) . . ?
C5 N1 Cu2 114.9(4) . . ?
C8 N2 C9 109.6(4) . . ?
C8 N2 C19 111.2(4) . . ?
C9 N2 C19 111.1(4) . . ?
C8 N2 Cu2 101.5(3) . . ?
C9 N2 Cu2 110.2(3) . . ?
C19 N2 Cu2 112.8(3) . . ?
C12 N3 C13 116.7(5) . . ?
C12 N3 Cu2 128.2(4) . . ?
C13 N3 Cu2 115.1(3) . . ?
C16 N4 C18 112.3(4) . . ?
C16 N4 C17 110.2(4) . . ?
C18 N4 C17 107.6(4) . . ?
C16 N4 Cu2 100.9(3) . . ?
C18 N4 Cu2 112.5(3) . . ?
C17 N4 Cu2 113.3(3) . . ?
C22 N5 C20 122.0(5) . . ?
C22 N5 Cu2 118.8(3) . . ?
C20 N5 Cu2 118.1(3) . . ?
C21 N6 C23 119.8(5) . . ?
C21 N6 Rh1 122.7(4) . . ?
C23 N6 Rh1 117.5(4) . . ?
C1 O1 C3 113.8(4) . . ?
C28 O3 C10 117.0(5) . . ?
C24 O5 Rh1 119.4(4) 2_667 . ?
C26 O6 Rh1 119.1(3) . . ?
C24 O7 Rh1 119.2(4) . . ?
C26 O8 Rh1 120.3(3) 2_667 . ?
C29 O10 C31 112.5(14) . . ?
O8 Rh1 O7 88.82(16) . . ?
O8 Rh1 O6 175.74(14) . . ?
O7 Rh1 O6 90.17(15) . . ?
O8 Rh1 O5 91.37(15) . . ?
O7 Rh1 O5 175.88(15) . . ?
O6 Rh1 O5 89.34(15) . . ?
O8 Rh1 N6 90.88(15) . . ?
O7 Rh1 N6 91.94(16) . . ?
O6 Rh1 N6 93.29(15) . . ?
O5 Rh1 N6 92.17(16) . . ?
O8 Rh1 Rh1 87.44(10) . 2_667 ?
O7 Rh1 Rh1 88.29(11) . 2_667 ?
O6 Rh1 Rh1 88.39(10) . 2_667 ?
O5 Rh1 Rh1 87.61(12) . 2_667 ?
N6 Rh1 Rh1 178.31(12) . 2_667 ?

loop_
_geom_bond_atom_site_label_1
_geom_bond_atom_site_label_2
_geom_bond_distance
_geom_bond_site_symmetry_2
_geom_bond_publ_flag
C1 O1 1.413(7) . ?
C2 C3 1.518(8) . ?
C3 O1 1.431(7) . ?
C3 C17 1.539(8) . ?
C3 C4 1.543(8) . ?
C4 O2 1.243(6) . ?
C4 N1 1.338(7) . ?
C5 N1 1.464(7) . ?
C5 C8 1.528(8) . ?
C5 C7 1.529(8) . ?
C5 C6 1.548(8) . ?
C8 N2 1.480(7) . ?
C9 N2 1.487(7) . ?
C9 C10 1.500(8) . ?
C10 O3 1.436(7) . ?
C10 C11 1.536(8) . ?
C10 C12 1.562(8) . ?
C12 O4 1.239(7) . ?
C12 N3 1.338(7) . ?
C13 N3 1.499(7) . ?
C13 C14 1.509(8) . ?
C13 C15 1.525(8) . ?
C13 C16 1.545(8) . ?
C16 N4 1.485(7) . ?
C17 N4 1.496(7) . ?
C18 N4 1.496(7) . ?
C18 C20 1.524(7) . ?
C19 N2 1.504(7) . ?
C19 C22 1.513(7) . ?
C20 N5 1.321(6) . ?
C20 C21 1.376(7) . ?
C21 N6 1.318(7) . ?
C22 N5 1.309(7) . ?
C22 C23 1.377(8) . ?
C23 N6 1.332(7) . ?
C24 O7 1.254(7) . ?
C24 O5 1.269(7) 2_667 ?
C24 C25 1.490(8) . ?
C26 O6 1.264(6) . ?
C26 O8 1.265(6) 2_667 ?
C26 C27 1.494(7) . ?
C28 O3 1.433(8) . ?
C29 O9 1.18(2) . ?
C29 O10 1.37(2) . ?
C29 C32 1.44(2) . ?
C30 C31 1.39(2) . ?
C31 O10 1.67(2) . ?
Cu2 N3 1.935(5) . ?
Cu2 N1 1.945(5) . ?
Cu2 N4 2.103(4) . ?
Cu2 N2 2.112(4) . ?
Cu2 N5 2.122(4) . ?
N6 Rh1 2.249(4) . ?
O5 C24 1.269(7) 2_667 ?
O5 Rh1 2.039(4) . ?
O6 Rh1 2.038(4) . ?
O7 Rh1 2.035(4) . ?
O8 C26 1.265(6) 2_667 ?
O8 Rh1 2.033(4) . ?
Rh1 Rh1 2.3889(10) 2_667 ?
